data_2201371
loop_
_publ_author_name
'B. Sridhar'
'N. Srinivasan'
'Bjoern Dalhus'
'R. K. Rajaram'

_publ_section_title
;
 A triclinic polymorph of <small>L</small>-argininium chloride
;
_journal_issue 7
_journal_name_full 'Acta Crystallographica Section E'
_journal_page_first o747
_journal_page_last o749
_journal_paper_doi 10.1107/S160053680201022X
_journal_volume 58
_journal_year 2002
_chemical_formula_iupac 'C6 H15 N4 O2 1+, Cl 1-'
_chemical_formula_moiety 'C6 H15 N4 O2 1+, Cl 1-'
_chemical_formula_sum 'C6 H15 Cl N4 O2'
_chemical_formula_weight 210.67
_chemical_name_common 'L-argininium chloride'
_chemical_name_systematic
;
L-argininium chloride
;
_space_group_IT_number 1
_symmetry_cell_setting triclinic
_symmetry_space_group_name_Hall 'P 1'
_symmetry_space_group_name_H-M 'P 1'
_atom_sites_solution_hydrogens geom
_atom_sites_solution_primary direct
_atom_sites_solution_secondary difmap
_audit_creation_method SHELXL-97
_cell_angle_alpha 88.138(5)
_cell_angle_beta 76.447(4)
_cell_angle_gamma 89.745(5)
_cell_formula_units_Z 2
_cell_length_a 5.1263(8)
_cell_length_b 9.4610(10)
_cell_length_c 10.322(2)
_cell_measurement_reflns_used 9359
_cell_measurement_temperature 293(2)
_cell_measurement_theta_max 35.27
_cell_measurement_theta_min 2.35
_cell_volume 486.42(13)
_computing_cell_refinement 'SAINT (Bruker, 1998)'
_computing_data_collection 'SMART (Bruker, 1998)'
_computing_data_reduction SAINT
_computing_molecular_graphics 'PLATON (Spek, 1999)'
_computing_publication_material SHELXL97
_computing_structure_refinement 'SHELXL97 (Sheldrick, 1997)'
_computing_structure_solution 'SHELXS97 (Sheldrick, 1997)'
_diffrn_ambient_temperature 293(2)
_diffrn_detector_area_resol_mean 8.33
_diffrn_measured_fraction_theta_full 0.889
_diffrn_measured_fraction_theta_max 0.889
_diffrn_measurement_device_type 'Bruker SMART CCD'
_diffrn_measurement_method \w
_diffrn_radiation_monochromator graphite
_diffrn_radiation_source 'fine-focus sealed tube'
_diffrn_radiation_type MoK\a
_diffrn_radiation_wavelength 0.71074
_diffrn_reflns_av_R_equivalents 0.024
_diffrn_reflns_av_sigmaI/netI 0.0489
_diffrn_reflns_limit_h_max 8
_diffrn_reflns_limit_h_min -8
_diffrn_reflns_limit_k_max 15
_diffrn_reflns_limit_k_min -15
_diffrn_reflns_limit_l_max 16
_diffrn_reflns_limit_l_min -16
_diffrn_reflns_number 10067
_diffrn_reflns_theta_full 35.87
_diffrn_reflns_theta_max 35.87
_diffrn_reflns_theta_min 2.03
_exptl_absorpt_coefficient_mu 0.370
_exptl_absorpt_correction_T_max 0.83
_exptl_absorpt_correction_T_min 0.74
_exptl_absorpt_correction_type multi-scan
_exptl_absorpt_process_details '(SADABS; Sheldrick, 1996)'
_exptl_crystal_colour colorless
_exptl_crystal_density_diffrn 1.438
_exptl_crystal_density_meas 1.435
_exptl_crystal_density_method 'flotation in carbon tetrachloride and xylene'
_exptl_crystal_description Block
_exptl_crystal_F_000 224
_exptl_crystal_size_max 0.8
_exptl_crystal_size_mid 0.5
_exptl_crystal_size_min 0.5
_refine_diff_density_max 0.48
_refine_diff_density_min -0.28
_refine_ls_abs_structure_details 'Flack (1983)'
_refine_ls_abs_structure_Flack 0.12(4)
_refine_ls_extinction_method none
_refine_ls_goodness_of_fit_ref 1.04
_refine_ls_hydrogen_treatment constr
_refine_ls_matrix_type full
_refine_ls_number_parameters 235
_refine_ls_number_reflns 6750
_refine_ls_number_restraints 3
_refine_ls_restrained_S_all 1.04
_refine_ls_R_factor_all 0.045
_refine_ls_R_factor_gt 0.042
_refine_ls_shift/su_max <0.001
_refine_ls_shift/su_mean <0.001
_refine_ls_structure_factor_coef Fsqd
_refine_ls_weighting_details 'calc w = 1/[\s^2^(Fo^2^)+(0.1P)^2^] where P = (Fo^2^+2Fc^2^)/3'
_refine_ls_weighting_scheme calc
_refine_ls_wR_factor_gt 0.134
_refine_ls_wR_factor_ref 0.136
_reflns_number_gt 6192
_reflns_number_total 6750
_reflns_threshold_expression I>\2s(I)
_cod_data_source_file ci6132.cif
_cod_data_source_block I
_cod_depositor_comments
;
The following automatic conversions were performed:
'_symmetry_cell_setting' value 'Triclinic' changed to 'triclinic'
according to '/home/saulius/struct/CIF-dictionaries/cif_core.dic'
dictionary named 'cif_core.dic' version 2.4.1 from 2010-06-29.

Automatic conversion script
Id: cif_fix_enum 1527 2010-12-29 10:47:43Z saulius 

The following automatic conversions were performed:

'_symmetry_cell_setting' value 'Triclinic' changed to 'triclinic'
according to /home/saulius/struct/CIF-dictionaries/cif_core.dic
dictionary named 'cif_core.dic' version 2.4.1 from 2010-06-29.

Automatic conversion script
Id: cif_fix_values 1715 2011-07-08 13:25:40Z adriana 
;
_cod_original_cell_volume 486.37(13)
_cod_database_code 2201371
_cod_database_fobs_code 2201371

loop_
_symmetry_equiv_pos_as_xyz
'x, y, z'

loop_
_atom_site_label
_atom_site_fract_x
_atom_site_fract_y
_atom_site_fract_z
_atom_site_U_iso_or_equiv
_atom_site_adp_type
_atom_site_calc_flag
_atom_site_refinement_flags
_atom_site_occupancy
_atom_site_disorder_assembly
_atom_site_disorder_group
_atom_site_type_symbol
O1A 0.3939(2) 0.57357(12) 1.01021(12) 0.0255(2) Uani d . 1 . . O
O1B 0.0035(2) 0.65441(14) 0.97668(14) 0.0292(2) Uani d . 1 . . O
C11 0.2490(3) 0.66502(14) 0.96937(13) 0.0186(2) Uani d . 1 . . C
C12 0.3919(3) 0.79894(14) 0.89989(14) 0.0199(2) Uani d . 1 . . C
H12 0.2567 0.8697 0.8907 0.024 Uiso calc R 1 . . H
N11 0.5673(3) 0.85735(14) 0.98226(14) 0.0250(2) Uani d . 1 . . N
H11A 0.4687 0.8751 1.0632 0.038 Uiso calc R 1 . . H
H11B 0.6440 0.9371 0.9436 0.038 Uiso calc R 1 . . H
H11C 0.6938 0.7947 0.9891 0.038 Uiso calc R 1 . . H
C13 0.5659(3) 0.76959(18) 0.76201(15) 0.0271(3) Uani d . 1 . . C
H13A 0.6317 0.8585 0.7170 0.032 Uiso calc R 1 . . H
H13B 0.7199 0.7138 0.7716 0.032 Uiso calc R 1 . . H
C14 0.4115(4) 0.69091(19) 0.67734(16) 0.0288(3) Uani d . 1 . . C
H14A 0.2377 0.7350 0.6846 0.035 Uiso calc R 1 . . H
H14B 0.3815 0.5941 0.7112 0.035 Uiso calc R 1 . . H
N12 0.4039(3) 0.60647(18) 0.46169(14) 0.0321(3) Uani d . 1 . . N
H12A 0.2622 0.5654 0.5087 0.039 Uiso calc R 1 . . H
C15 0.5609(4) 0.6909(2) 0.53119(16) 0.0290(3) Uani d . 1 . . C
H15A 0.5805 0.7867 0.4939 0.035 Uiso calc R 1 . . H
H15B 0.7382 0.6505 0.5225 0.035 Uiso calc R 1 . . H
C16 0.4623(3) 0.58825(17) 0.33234(16) 0.0251(3) Uani d . 1 . . C
N13 0.3089(4) 0.50008(19) 0.28236(16) 0.0347(3) Uani d . 1 . . N
H13C 0.1758 0.4569 0.3347 0.042 Uiso calc R 1 . . H
H13D 0.3439 0.4868 0.1980 0.042 Uiso calc R 1 . . H
N14 0.6746(4) 0.65059(18) 0.25175(15) 0.0326(3) Uani d . 1 . . N
H14C 0.7771 0.7042 0.2840 0.039 Uiso calc R 1 . . H
H14D 0.7092 0.6373 0.1674 0.039 Uiso calc R 1 . . H
O2A 0.9294(3) 0.07978(13) -0.15308(13) 0.0283(2) Uani d . 1 . . O
O2B 1.3220(2) 0.13899(14) -0.11107(14) 0.0295(2) Uani d . 1 . . O
C21 1.0806(3) 0.16165(14) -0.11120(14) 0.0207(2) Uani d . 1 . . C
C22 0.9677(3) 0.30346(14) -0.05506(14) 0.0208(2) Uani d . 1 . . C
H22 1.1041 0.3763 -0.0891 0.025 Uiso calc R 1 . . H
N21 0.7240(3) 0.34155(14) -0.10402(14) 0.0242(2) Uani d . 1 . . N
H21A 0.7640 0.3423 -0.1927 0.036 Uiso calc R 1 . . H
H21B 0.6675 0.4269 -0.0762 0.036 Uiso calc R 1 . . H
H21C 0.5951 0.2782 -0.0724 0.036 Uiso calc R 1 . . H
C23 0.9130(3) 0.30002(16) 0.09677(15) 0.0247(3) Uani d . 1 . . C
H23A 0.8522 0.3929 0.1277 0.030 Uiso calc R 1 . . H
H23B 1.0807 0.2816 0.1223 0.030 Uiso calc R 1 . . H
C24 0.7064(4) 0.19070(19) 0.16861(16) 0.0280(3) Uani d . 1 . . C
H24A 0.5341 0.2110 0.1486 0.034 Uiso calc R 1 . . H
H24B 0.7617 0.0972 0.1372 0.034 Uiso calc R 1 . . H
C25 0.6789(4) 0.19318(18) 0.31791(15) 0.0265(3) Uani d . 1 . . C
H25A 0.8431 0.1595 0.3395 0.032 Uiso calc R 1 . . H
H25B 0.6478 0.2892 0.3479 0.032 Uiso calc R 1 . . H
N22 0.4547(3) 0.10299(18) 0.38483(14) 0.0324(3) Uani d . 1 . . N
H22A 0.3686 0.0586 0.3364 0.039 Uiso calc R 1 . . H
C26 0.3766(3) 0.08561(17) 0.51556(16) 0.0276(3) Uani d . 1 . . C
N23 0.5095(3) 0.14250(19) 0.59558(16) 0.0347(3) Uani d . 1 . . N
H23C 0.6508 0.1924 0.5629 0.042 Uiso calc R 1 . . H
H23D 0.4549 0.1298 0.6805 0.042 Uiso calc R 1 . . H
N24 0.1654(4) 0.0006(2) 0.56862(18) 0.0363(3) Uani d . 1 . . N
H24C 0.1196 -0.0155 0.6534 0.044 Uiso calc R 1 . . H
H24D 0.0765 -0.0373 0.5177 0.044 Uiso calc R 1 . . H
Cl1 0.11711(9) 0.89352(5) 0.25378(5) 0.04018(12) Uani d . 1 . . Cl
Cl2 0.94094(10) 0.38732(5) -0.41371(5) 0.04289(13) Uani d . 1 . . Cl

loop_
_atom_site_aniso_label
_atom_site_aniso_U_11
_atom_site_aniso_U_22
_atom_site_aniso_U_33
_atom_site_aniso_U_12
_atom_site_aniso_U_13
_atom_site_aniso_U_23
O1A 0.0264(5) 0.0211(5) 0.0278(5) -0.0003(4) -0.0043(4) 0.0027(4)
O1B 0.0195(5) 0.0330(6) 0.0334(6) -0.0059(4) -0.0030(4) 0.0019(4)
C11 0.0186(5) 0.0193(5) 0.0168(5) -0.0027(4) -0.0011(4) -0.0026(4)
C12 0.0210(6) 0.0168(5) 0.0214(5) -0.0026(4) -0.0037(4) 0.0000(4)
N11 0.0283(6) 0.0225(5) 0.0233(5) -0.0083(4) -0.0037(5) -0.0020(4)
C13 0.0282(7) 0.0339(7) 0.0172(5) -0.0087(5) -0.0011(5) -0.0008(5)
C14 0.0295(7) 0.0367(8) 0.0186(6) -0.0106(6) -0.0025(5) -0.0012(5)
N12 0.0345(7) 0.0425(8) 0.0179(6) -0.0135(6) -0.0028(5) -0.0022(5)
C15 0.0296(7) 0.0384(8) 0.0168(6) -0.0081(6) -0.0009(5) -0.0029(5)
C16 0.0266(7) 0.0281(7) 0.0199(6) -0.0003(5) -0.0040(5) -0.0010(5)
N13 0.0425(9) 0.0391(8) 0.0232(6) -0.0096(6) -0.0089(6) -0.0016(5)
N14 0.0357(7) 0.0390(8) 0.0195(6) -0.0055(6) 0.0009(5) -0.0009(5)
O2A 0.0251(5) 0.0240(5) 0.0339(6) -0.0062(4) -0.0022(4) -0.0069(4)
O2B 0.0203(5) 0.0300(6) 0.0372(6) 0.0016(4) -0.0041(4) -0.0048(5)
C21 0.0213(6) 0.0182(5) 0.0200(5) -0.0028(4) 0.0005(4) -0.0006(4)
C22 0.0206(6) 0.0178(5) 0.0221(6) -0.0022(4) -0.0009(4) -0.0017(4)
N21 0.0261(6) 0.0210(5) 0.0240(6) 0.0011(4) -0.0030(4) -0.0003(4)
C23 0.0253(6) 0.0263(6) 0.0213(6) -0.0031(5) -0.0029(5) -0.0050(5)
C24 0.0296(7) 0.0354(8) 0.0183(6) -0.0080(6) -0.0045(5) 0.0005(5)
C25 0.0305(7) 0.0302(7) 0.0171(6) -0.0030(6) -0.0021(5) -0.0002(5)
N22 0.0334(7) 0.0415(8) 0.0203(6) -0.0113(6) -0.0023(5) -0.0013(5)
C26 0.0283(7) 0.0284(7) 0.0234(7) -0.0020(6) -0.0004(5) -0.0001(5)
N23 0.0347(8) 0.0464(9) 0.0205(6) -0.0100(6) -0.0012(5) -0.0022(5)
N24 0.0350(8) 0.0404(8) 0.0295(7) -0.0109(6) 0.0008(6) 0.0001(6)
Cl1 0.0359(2) 0.0391(2) 0.0421(2) -0.00693(16) -0.00051(17) -0.01191(17)
Cl2 0.0486(3) 0.0438(2) 0.0326(2) -0.0183(2) -0.00280(18) 0.00565(17)

loop_
_atom_type_symbol
_atom_type_description
_atom_type_scat_dispersion_real
_atom_type_scat_dispersion_imag
_atom_type_scat_source
C C 0.0033 0.0016 'International Tables Vol C Tables 4.2.6.8 and 6.1.1.4'
H H 0.0000 0.0000 'International Tables Vol C Tables 4.2.6.8 and 6.1.1.4'
N N 0.0061 0.0033 'International Tables Vol C Tables 4.2.6.8 and 6.1.1.4'
O O 0.0106 0.0060 'International Tables Vol C Tables 4.2.6.8 and 6.1.1.4'
Cl Cl 0.1484 0.1585 'International Tables Vol C Tables 4.2.6.8 and 6.1.1.4'

loop_
_geom_angle_atom_site_label_1
_geom_angle_atom_site_label_2
_geom_angle_atom_site_label_3
_geom_angle
_geom_angle_publ_flag
O1B C11 O1A 126.02(14) ?
O1B C11 C12 117.37(13) y
O1A C11 C12 116.57(12) y
N11 C12 C13 108.31(12) ?
N11 C12 C11 109.70(11) ?
C13 C12 C11 112.06(11) ?
C14 C13 C12 111.90(13) ?
C13 C14 C15 112.02(14) ?
C16 N12 C15 124.93(15) ?
N12 C15 C14 107.30(14) ?
N12 C16 N14 121.49(16) ?
N12 C16 N13 118.61(15) ?
N14 C16 N13 119.85(15) ?
O2A C21 O2B 125.77(14) ?
O2A C21 C22 118.67(13) y
O2B C21 C22 115.55(13) y
N21 C22 C23 112.22(12) ?
N21 C22 C21 110.15(12) ?
C23 C22 C21 111.07(12) ?
C22 C23 C24 115.50(12) ?
C25 C24 C23 110.48(13) ?
N22 C25 C24 109.21(14) ?
C26 N22 C25 123.65(15) ?
N23 C26 N22 121.56(16) ?
N23 C26 N24 118.86(16) ?
N22 C26 N24 119.45(17) ?

loop_
_geom_bond_atom_site_label_1
_geom_bond_atom_site_label_2
_geom_bond_site_symmetry_2
_geom_bond_distance
_geom_bond_publ_flag
O1A C11 . 1.2631(18) y
O1B C11 . 1.2477(18) y
C11 C12 . 1.5359(19) ?
C12 N11 . 1.4932(19) y
C12 C13 . 1.525(2) ?
C13 C14 . 1.522(2) ?
C14 C15 . 1.523(2) ?
N12 C16 . 1.315(2) y
N12 C15 . 1.454(2) y
C16 N14 . 1.332(2) y
C16 N13 . 1.343(2) y
O2A C21 . 1.2536(18) y
O2B C21 . 1.2555(19) y
C21 C22 . 1.5353(19) ?
C22 N21 . 1.492(2) y
C22 C23 . 1.525(2) ?
C23 C24 . 1.527(2) ?
C24 C25 . 1.515(2) ?
C25 N22 . 1.457(2) y
N22 C26 . 1.319(2) y
C26 N23 . 1.316(2) y
C26 N24 . 1.349(2) y

loop_
_geom_hbond_atom_site_label_D
_geom_hbond_atom_site_label_H
_geom_hbond_atom_site_label_A
_geom_hbond_site_symmetry_A
_geom_hbond_distance_DH
_geom_hbond_distance_HA
_geom_hbond_distance_DA
_geom_hbond_angle_DHA
N11 H11A Cl1 1_556 0.89 2.35 3.213(2) 164.4
N11 H11B O2A 1_566 0.89 2.05 2.907(2) 161.3
N11 H11C O1B 1_655 0.89 2.05 2.932(2) 172.0
N12 H12A Cl2 1_456 0.86 2.35 3.166(2) 159.3
N13 H13C Cl2 1_456 0.86 2.66 3.401(2) 145.5
N13 H13D O1A 1_554 0.86 2.04 2.805(2) 147.6
N14 H14C Cl1 1_655 0.86 2.47 3.240(2) 150.2
N14 H14D O1B 1_654 0.86 2.18 2.942(2) 147.0
N21 H21A Cl2 . 0.89 2.28 3.145(2) 165.5
N21 H21B O1A 1_554 0.89 2.04 2.876(2) 155.9
N21 H21C O2B 1_455 0.89 2.04 2.835(2) 148.0
N22 H22A Cl1 1_545 0.86 2.33 3.171(2) 164.3
N23 H23C Cl2 1_556 0.86 2.43 3.193(2) 148.7
N23 H23D O2B 1_456 0.86 2.10 2.953(2) 169.6
N24 H24C O2A 1_456 0.86 2.22 2.963(2) 143.8
N24 H24D Cl1 1_545 0.86 2.78 3.499(2) 141.9

loop_
_geom_torsion_atom_site_label_1
_geom_torsion_atom_site_label_2
_geom_torsion_atom_site_label_3
_geom_torsion_atom_site_label_4
_geom_torsion
_geom_torsion_publ_flag
O1B C11 C12 N11 133.61(14) ?
O1A C11 C12 N11 -48.54(16) y
O1B C11 C12 C13 -106.05(16) ?
O1A C11 C12 C13 71.80(16) ?
N11 C12 C13 C14 172.10(14) y
C11 C12 C13 C14 50.95(18) ?
C12 C13 C14 C15 166.95(15) y
C16 N12 C15 C14 176.27(18) y
C13 C14 C15 N12 176.72(16) y
C15 N12 C16 N14 -1.5(3) ?
C15 N12 C16 N13 175.79(18) ?
O2A C21 C22 N21 -20.19(18) y
O2B C21 C22 N21 159.50(13) ?
O2A C21 C22 C23 104.77(16) ?
O2B C21 C22 C23 -75.54(16) ?
N21 C22 C23 C24 62.31(18) y
C21 C22 C23 C24 -61.48(18) ?
C22 C23 C24 C25 177.49(14) y
C23 C24 C25 N22 171.95(15) y
C24 C25 N22 C26 -178.56(17) y
C25 N22 C26 N23 -4.6(3) ?
C25 N22 C26 N24 179.52(18) ?

loop_
_cod_related_entry_id
_cod_related_entry_database
_cod_related_entry_code
1 ChemSpider 59634
